data_4033187
loop_
_publ_author_name
'M\"uhlh\"auser, Tina'
'Savin, Alex'
'Frey, Wolfgang'
'Baro, Angelika'
'Schneider, Andreas J.'
'D\"oteberg, Heinz-G\"unter'
'Bauer, Florian'
'K\"ohn, Andreas'
'Laschat, Sabine'

_publ_section_title
;
 Role of Regioisomeric Bicyclo[3.3.0]octa-2,5-diene Ligands in Rh
 Catalysis: Synthesis, Structural Analysis, Theoretical Study, and
 Application in Asymmetric 1,2- and 1,4-Additions.
;
_journal_issue 24
_journal_name_full 'The Journal of organic chemistry'
_journal_page_first 13468
_journal_page_last 13480
_journal_paper_doi 10.1021/acs.joc.7b02601
_journal_volume 82
_journal_year 2017
_chemical_absolute_configuration ad
_chemical_formula_moiety 'C40 H36 Cl2 Rh2, C H2 Cl2'
_chemical_formula_sum 'C41 H38 Cl4 Rh2'
_chemical_formula_weight 878.33
_chemical_name_systematic
; 
 'compound [RhCl(2a)]2' 
;
_space_group_IT_number 19
_symmetry_cell_setting orthorhombic
_symmetry_space_group_name_Hall 'P 2ac 2ab'
_symmetry_space_group_name_H-M 'P 21 21 21'
_atom_sites_solution_hydrogens geom
_atom_sites_solution_primary direct
_atom_sites_solution_secondary difmap
_audit_creation_method SHELXL-97
_cell_angle_alpha 90.00
_cell_angle_beta 90.00
_cell_angle_gamma 90.00
_cell_formula_units_Z 8
_cell_length_a 12.2875(6)
_cell_length_b 17.5098(8)
_cell_length_c 33.0426(18)
_cell_measurement_reflns_used 10070
_cell_measurement_temperature 130(2)
_cell_measurement_theta_max 25.01
_cell_measurement_theta_min 1.69
_cell_volume 7109.2(6)
_computing_cell_refinement 'Bruker APEXII Software Suite, 2008'
_computing_data_collection 'Bruker APEXII Software Suite, 2008'
_computing_data_reduction 'Bruker APEXII Software Suite, 2008'
_computing_molecular_graphics 'SHELXTL-plus, XP (Sheldrick, 1991)'
_computing_structure_refinement 'SHELXL-97 (Sheldrick, 1997)'
_computing_structure_solution 'SHELXS-97 (Sheldrick, 1990)'
_diffrn_ambient_temperature 130(2)
_diffrn_measured_fraction_theta_full 0.999
_diffrn_measured_fraction_theta_max 0.999
_diffrn_measurement_device_type 'Bruker Kappa APEXII Duo'
_diffrn_measurement_method 'Omega + Phi Scans'
_diffrn_radiation_monochromator Triumph
_diffrn_radiation_source 'fine-focus sealed tube'
_diffrn_radiation_type MoK\a
_diffrn_radiation_wavelength 0.71073
_diffrn_reflns_av_R_equivalents 0.0551
_diffrn_reflns_av_sigmaI/netI 0.0738
_diffrn_reflns_limit_h_max 14
_diffrn_reflns_limit_h_min -14
_diffrn_reflns_limit_k_max 20
_diffrn_reflns_limit_k_min -20
_diffrn_reflns_limit_l_max 32
_diffrn_reflns_limit_l_min -39
_diffrn_reflns_number 43903
_diffrn_reflns_theta_full 25.01
_diffrn_reflns_theta_max 25.01
_diffrn_reflns_theta_min 1.69
_diffrn_standards_decay_% 0
_diffrn_standards_interval_count 0
_diffrn_standards_number 0
_exptl_absorpt_coefficient_mu 1.259
_exptl_absorpt_correction_T_max 0.9932
_exptl_absorpt_correction_T_min 0.8652
_exptl_absorpt_correction_type numerical
_exptl_absorpt_process_details 'SADABS (Bruker, 2008)'
_exptl_crystal_colour dark-red
_exptl_crystal_density_diffrn 1.641
_exptl_crystal_density_method 'not measured'
_exptl_crystal_description plate
_exptl_crystal_F_000 3536
_exptl_crystal_size_max 0.14
_exptl_crystal_size_mid 0.10
_exptl_crystal_size_min 0.03
_refine_diff_density_max 0.907
_refine_diff_density_min -0.711
_refine_diff_density_rms 0.102
_refine_ls_abs_structure_details 'Flack H D (1983), Acta Cryst. A39, 876-881'
_refine_ls_abs_structure_Flack -0.03(3)
_refine_ls_extinction_method none
_refine_ls_goodness_of_fit_ref 1.008
_refine_ls_hydrogen_treatment constr
_refine_ls_matrix_type full
_refine_ls_number_parameters 847
_refine_ls_number_reflns 12551
_refine_ls_number_restraints 0
_refine_ls_restrained_S_all 1.008
_refine_ls_R_factor_all 0.0638
_refine_ls_R_factor_gt 0.0411
_refine_ls_shift/su_max 0.001
_refine_ls_shift/su_mean 0.000
_refine_ls_structure_factor_coef Fsqd
_refine_ls_weighting_details 'calc w=1/[\s^2^(Fo^2^)+(0.0373P)^2^+0.0000P] where P=(Fo^2^+2Fc^2^)/3'
_refine_ls_weighting_scheme calc
_refine_ls_wR_factor_gt 0.0754
_refine_ls_wR_factor_ref 0.0804
_reflns_number_gt 10070
_reflns_number_total 12551
_reflns_threshold_expression >2sigma(I)
_cod_data_source_file jo7b02601_si_003.cif
_cod_data_source_block s2311lm
_cod_depositor_comments 'Adding full bibliography for 4033184--4033187.cif.'
_cod_database_code 4033187

loop_
_symmetry_equiv_pos_as_xyz
'x, y, z'
'-x+1/2, -y, z+1/2'
'-x, y+1/2, -z+1/2'
'x+1/2, -y+1/2, -z'

loop_
_atom_site_label
_atom_site_type_symbol
_atom_site_fract_x
_atom_site_fract_y
_atom_site_fract_z
_atom_site_U_iso_or_equiv
_atom_site_adp_type
_atom_site_occupancy
_atom_site_symmetry_multiplicity
_atom_site_calc_flag
_atom_site_refinement_flags
Rh1A Rh 0.78028(4) 0.94092(2) 0.346976(15) 0.01573(12) Uani 1 1 d .
Rh2A Rh 0.63685(4) 0.82345(2) 0.392454(15) 0.01621(12) Uani 1 1 d .
Cl1A Cl 0.76969(11) 0.80508(7) 0.34095(5) 0.0193(3) Uani 1 1 d .
Cl2A Cl 0.58837(11) 0.92727(8) 0.34843(5) 0.0196(3) Uani 1 1 d .
C1A C 0.9308(4) 0.9467(3) 0.3123(2) 0.0179(14) Uani 1 1 d .
C2A C 0.9315(5) 1.0253(3) 0.2935(2) 0.0212(15) Uani 1 1 d .
H2A1 H 0.8741 1.0309 0.2727 0.025 Uiso 1 1 calc R
H2A2 H 1.0032 1.0378 0.2815 0.025 Uiso 1 1 calc R
C3A C 0.9075(5) 1.0743(3) 0.3314(2) 0.0212(15) Uani 1 1 d .
H3A H 0.9277 1.1294 0.3283 0.025 Uiso 1 1 calc R
C4A C 0.7905(4) 1.0617(3) 0.34357(19) 0.0196(14) Uani 1 1 d .
H4A H 0.7301 1.0659 0.3258 0.024 Uiso 1 1 calc R
C5A C 0.7835(5) 1.0429(3) 0.3847(2) 0.0206(14) Uani 1 1 d .
C6A C 0.8970(4) 1.0486(3) 0.40285(19) 0.0217(15) Uani 1 1 d .
H6A1 H 0.9107 1.0999 0.4144 0.026 Uiso 1 1 calc R
H6A2 H 0.9091 1.0093 0.4239 0.026 Uiso 1 1 calc R
C7A C 0.9659(5) 1.0343(3) 0.36597(19) 0.0227(15) Uani 1 1 d .
H7A H 1.0434 1.0505 0.3693 0.027 Uiso 1 1 calc R
C8A C 0.9530(4) 0.9511(3) 0.35301(19) 0.0186(14) Uani 1 1 d .
H8A H 0.9594 0.9083 0.3706 0.022 Uiso 1 1 calc R
C9A C 0.9489(4) 0.8767(3) 0.28671(19) 0.0166(14) Uani 1 1 d .
C10A C 1.0125(5) 0.8170(3) 0.3012(2) 0.0245(15) Uani 1 1 d .
H10A H 1.0450 0.8211 0.3272 0.029 Uiso 1 1 calc R
C11A C 1.0293(6) 0.7522(4) 0.2786(2) 0.0317(17) Uani 1 1 d .
H11A H 1.0722 0.7117 0.2891 0.038 Uiso 1 1 calc R
C12A C 0.9836(6) 0.7459(4) 0.2405(2) 0.0312(17) Uani 1 1 d .
H12A H 0.9960 0.7017 0.2244 0.037 Uiso 1 1 calc R
C13A C 0.9193(5) 0.8053(4) 0.2260(2) 0.0323(17) Uani 1 1 d .
H13A H 0.8864 0.8010 0.2000 0.039 Uiso 1 1 calc R
C14A C 0.9025(5) 0.8703(3) 0.2486(2) 0.0256(16) Uani 1 1 d .
H14A H 0.8593 0.9107 0.2381 0.031 Uiso 1 1 calc R
C15A C 0.6864(5) 1.0509(3) 0.4118(2) 0.0236(15) Uani 1 1 d .
C16A C 0.6946(5) 1.0311(3) 0.4526(2) 0.0290(16) Uani 1 1 d .
H16A H 0.7607 1.0102 0.4626 0.035 Uiso 1 1 calc R
C17A C 0.6073(6) 1.0415(4) 0.4789(2) 0.042(2) Uani 1 1 d .
H17A H 0.6140 1.0283 0.5066 0.050 Uiso 1 1 calc R
C18A C 0.5101(6) 1.0713(4) 0.4643(2) 0.041(2) Uani 1 1 d .
H18A H 0.4504 1.0785 0.4821 0.050 Uiso 1 1 calc R
C19A C 0.4999(5) 1.0907(3) 0.4237(2) 0.0337(19) Uani 1 1 d .
H19A H 0.4330 1.1102 0.4137 0.040 Uiso 1 1 calc R
C20A C 0.5867(5) 1.0816(3) 0.3982(2) 0.0304(18) Uani 1 1 d .
H20A H 0.5797 1.0962 0.3706 0.036 Uiso 1 1 calc R
C21A C 0.7348(5) 0.7732(3) 0.44122(19) 0.0200(14) Uani 1 1 d .
C22A C 0.6892(5) 0.8021(4) 0.48092(19) 0.0256(16) Uani 1 1 d .
H22A H 0.7059 0.8568 0.4851 0.031 Uiso 1 1 calc R
H22B H 0.7168 0.7722 0.5042 0.031 Uiso 1 1 calc R
C23A C 0.5677(5) 0.7888(3) 0.4741(2) 0.0261(16) Uani 1 1 d .
H23A H 0.5234 0.7890 0.4995 0.031 Uiso 1 1 calc R
C24A C 0.5296(5) 0.8438(3) 0.44298(19) 0.0213(15) Uani 1 1 d .
H24A H 0.5432 0.8972 0.4437 0.026 Uiso 1 1 calc R
C25A C 0.4705(5) 0.8066(3) 0.41234(19) 0.0214(15) Uani 1 1 d .
C26A C 0.4603(5) 0.7224(3) 0.4232(2) 0.0285(17) Uani 1 1 d .
H26A H 0.4633 0.6895 0.3989 0.034 Uiso 1 1 calc R
H26B H 0.3925 0.7119 0.4384 0.034 Uiso 1 1 calc R
C27A C 0.5615(5) 0.7127(3) 0.4498(2) 0.0279(16) Uani 1 1 d .
H27A H 0.5600 0.6660 0.4672 0.033 Uiso 1 1 calc R
C28A C 0.6646(5) 0.7209(3) 0.4245(2) 0.0205(15) Uani 1 1 d .
H28A H 0.6786 0.6933 0.4003 0.025 Uiso 1 1 calc R
C29A C 0.8549(5) 0.7811(3) 0.4332(2) 0.0238(15) Uani 1 1 d .
C30A C 0.9139(5) 0.8400(4) 0.45069(19) 0.0233(16) Uani 1 1 d .
H30A H 0.8778 0.8757 0.4676 0.028 Uiso 1 1 calc R
C31A C 1.0248(5) 0.8476(4) 0.4438(2) 0.0293(17) Uani 1 1 d .
H31A H 1.0630 0.8894 0.4555 0.035 Uiso 1 1 calc R
C32A C 1.0801(6) 0.7954(4) 0.4203(2) 0.0328(18) Uani 1 1 d .
H32A H 1.1563 0.8000 0.4159 0.039 Uiso 1 1 calc R
C33A C 1.0221(6) 0.7370(4) 0.4037(2) 0.0337(18) Uani 1 1 d .
H33A H 1.0589 0.7006 0.3874 0.040 Uiso 1 1 calc R
C34A C 0.9112(5) 0.7290(3) 0.4098(2) 0.0246(16) Uani 1 1 d .
H34A H 0.8736 0.6874 0.3977 0.030 Uiso 1 1 calc R
C35A C 0.3908(5) 0.8424(3) 0.3841(2) 0.0236(15) Uani 1 1 d .
C36A C 0.3519(5) 0.9166(3) 0.3901(2) 0.0225(15) Uani 1 1 d .
H36A H 0.3752 0.9446 0.4132 0.027 Uiso 1 1 calc R
C37A C 0.2818(5) 0.9495(4) 0.3637(2) 0.0278(16) Uani 1 1 d .
H37A H 0.2568 1.0001 0.3683 0.033 Uiso 1 1 calc R
C38A C 0.2466(5) 0.9091(4) 0.3300(2) 0.0390(19) Uani 1 1 d .
H38A H 0.1976 0.9322 0.3114 0.047 Uiso 1 1 calc R
C39A C 0.2823(5) 0.8366(4) 0.3234(2) 0.0362(18) Uani 1 1 d .
H39A H 0.2577 0.8088 0.3005 0.043 Uiso 1 1 calc R
C40A C 0.3536(5) 0.8036(4) 0.3500(2) 0.0298(16) Uani 1 1 d .
H40A H 0.3784 0.7530 0.3451 0.036 Uiso 1 1 calc R
Rh1B Rh 0.52459(4) 1.00995(2) 0.166924(15) 0.01632(12) Uani 1 1 d .
Rh2B Rh 0.37334(4) 0.88863(3) 0.119661(15) 0.01745(12) Uani 1 1 d .
Cl1B Cl 0.38776(11) 1.02615(8) 0.11609(5) 0.0204(4) Uani 1 1 d .
Cl2B Cl 0.56589(11) 0.89873(8) 0.12641(5) 0.0226(4) Uani 1 1 d .
C1B C 0.6918(5) 1.0290(3) 0.18586(19) 0.0207(15) Uani 1 1 d .
C2B C 0.6999(5) 1.1101(3) 0.2028(2) 0.0257(16) Uani 1 1 d .
H2B1 H 0.7674 1.1173 0.2186 0.031 Uiso 1 1 calc R
H2B2 H 0.6968 1.1488 0.1809 0.031 Uiso 1 1 calc R
C3B C 0.5997(5) 1.1136(3) 0.2295(2) 0.0241(15) Uani 1 1 d .
H3B H 0.5998 1.1567 0.2494 0.029 Uiso 1 1 calc R
C4B C 0.4978(4) 1.1100(3) 0.20252(18) 0.0195(14) Uani 1 1 d .
H4B H 0.4853 1.1412 0.1795 0.023 Uiso 1 1 calc R
C5B C 0.4258(5) 1.0538(3) 0.21693(18) 0.0195(14) Uani 1 1 d .
C6B C 0.4733(5) 1.0190(3) 0.25562(18) 0.0217(14) Uani 1 1 d .
H6B1 H 0.4459 1.0453 0.2801 0.026 Uiso 1 1 calc R
H6B2 H 0.4575 0.9637 0.2576 0.026 Uiso 1 1 calc R
C7B C 0.5932(5) 1.0340(3) 0.2489(2) 0.0233(16) Uani 1 1 d .
H7B H 0.6378 1.0291 0.2741 0.028 Uiso 1 1 calc R
C8B C 0.6333(5) 0.9844(3) 0.21463(17) 0.0185(13) Uani 1 1 d .
H8B H 0.6212 0.9310 0.2125 0.022 Uiso 1 1 calc R
C9B C 0.7701(4) 1.0024(3) 0.15514(19) 0.0214(14) Uani 1 1 d .
C10B C 0.8066(5) 0.9267(3) 0.1543(2) 0.0266(15) Uani 1 1 d .
H10B H 0.7787 0.8911 0.1734 0.032 Uiso 1 1 calc R
C11B C 0.8826(5) 0.9029(4) 0.1263(2) 0.0291(17) Uani 1 1 d .
H11B H 0.9052 0.8510 0.1259 0.035 Uiso 1 1 calc R
C12B C 0.9256(5) 0.9531(4) 0.0991(2) 0.0367(18) Uani 1 1 d .
H12B H 0.9783 0.9365 0.0800 0.044 Uiso 1 1 calc R
C13B C 0.8917(5) 1.0288(4) 0.0995(2) 0.0357(19) Uani 1 1 d .
H13B H 0.9214 1.0643 0.0808 0.043 Uiso 1 1 calc R
C14B C 0.8151(5) 1.0520(4) 0.1271(2) 0.0286(16) Uani 1 1 d .
H14B H 0.7922 1.1038 0.1269 0.034 Uiso 1 1 calc R
C15B C 0.3074(5) 1.0496(3) 0.20880(19) 0.0209(14) Uani 1 1 d .
C16B C 0.2481(5) 0.9861(4) 0.22220(19) 0.0250(16) Uani 1 1 d .
H16B H 0.2843 0.9463 0.2364 0.030 Uiso 1 1 calc R
C17B C 0.1369(5) 0.9806(4) 0.2149(2) 0.0303(16) Uani 1 1 d .
H17B H 0.0978 0.9369 0.2239 0.036 Uiso 1 1 calc R
C18B C 0.0823(5) 1.0390(4) 0.1944(2) 0.0322(18) Uani 1 1 d .
H18B H 0.0068 1.0347 0.1887 0.039 Uiso 1 1 calc R
C19B C 0.1398(5) 1.1027(4) 0.18270(19) 0.0270(15) Uani 1 1 d .
H19B H 0.1030 1.1439 0.1700 0.032 Uiso 1 1 calc R
C20B C 0.2503(5) 1.1074(4) 0.18929(18) 0.0238(15) Uani 1 1 d .
H20B H 0.2886 1.1513 0.1802 0.029 Uiso 1 1 calc R
C21B C 0.3612(5) 0.7876(3) 0.1582(2) 0.0201(14) Uani 1 1 d .
C22B C 0.2441(5) 0.7878(4) 0.1744(2) 0.0259(16) Uani 1 1 d .
H22C H 0.2250 0.7385 0.1872 0.031 Uiso 1 1 calc R
H22D H 0.2323 0.8297 0.1941 0.031 Uiso 1 1 calc R
C23B C 0.1807(5) 0.8008(3) 0.1357(2) 0.0278(16) Uani 1 1 d .
H23B H 0.1019 0.7871 0.1378 0.033 Uiso 1 1 calc R
C24B C 0.2009(4) 0.8818(3) 0.1202(2) 0.0218(15) Uani 1 1 d .
H24B H 0.1926 0.9267 0.1361 0.026 Uiso 1 1 calc R
C25B C 0.2330(4) 0.8814(3) 0.0800(2) 0.0206(15) Uani 1 1 d .
C26B C 0.2276(5) 0.8013(3) 0.0632(2) 0.0272(16) Uani 1 1 d .
H26C H 0.2869 0.7913 0.0436 0.033 Uiso 1 1 calc R
H26D H 0.1565 0.7905 0.0504 0.033 Uiso 1 1 calc R
C27B C 0.2428(5) 0.7559(3) 0.1024(2) 0.0302(18) Uani 1 1 d .
H27B H 0.2207 0.7011 0.1002 0.036 Uiso 1 1 calc R
C28B C 0.3590(5) 0.7673(3) 0.1169(2) 0.0290(17) Uani 1 1 d .
H28B H 0.4217 0.7616 0.1003 0.035 Uiso 1 1 calc R
C29B C 0.4538(5) 0.7773(3) 0.1866(2) 0.0238(16) Uani 1 1 d .
C30B C 0.5449(5) 0.7347(4) 0.1756(2) 0.0308(17) Uani 1 1 d .
H30B H 0.5484 0.7124 0.1494 0.037 Uiso 1 1 calc R
C31B C 0.6310(6) 0.7245(4) 0.2024(2) 0.0348(17) Uani 1 1 d .
H31B H 0.6927 0.6954 0.1946 0.042 Uiso 1 1 calc R
C32B C 0.6265(6) 0.7566(3) 0.2404(2) 0.0329(18) Uani 1 1 d .
H32B H 0.6854 0.7500 0.2587 0.039 Uiso 1 1 calc R
C33B C 0.5375(5) 0.7978(3) 0.2518(2) 0.0301(17) Uani 1 1 d .
H33B H 0.5342 0.8197 0.2781 0.036 Uiso 1 1 calc R
C34B C 0.4524(5) 0.8076(3) 0.2252(2) 0.0272(17) Uani 1 1 d .
H34B H 0.3907 0.8362 0.2336 0.033 Uiso 1 1 calc R
C35B C 0.2296(5) 0.9451(3) 0.05037(19) 0.0226(14) Uani 1 1 d .
C36B C 0.2766(5) 0.9370(4) 0.0118(2) 0.0281(16) Uani 1 1 d .
H36B H 0.3119 0.8904 0.0051 0.034 Uiso 1 1 calc R
C37B C 0.2728(5) 0.9942(4) -0.0164(2) 0.0310(16) Uani 1 1 d .
H37B H 0.3055 0.9867 -0.0422 0.037 Uiso 1 1 calc R
C38B C 0.2213(5) 1.0637(4) -0.0077(2) 0.0303(16) Uani 1 1 d .
H38B H 0.2194 1.1038 -0.0271 0.036 Uiso 1 1 calc R
C39B C 0.1732(5) 1.0720(3) 0.0299(2) 0.0274(16) Uani 1 1 d .
H39B H 0.1360 1.1182 0.0359 0.033 Uiso 1 1 calc R
C40B C 0.1775(4) 1.0150(3) 0.05894(19) 0.0205(14) Uani 1 1 d .
H40B H 0.1453 1.0231 0.0847 0.025 Uiso 1 1 calc R
C1X C 0.5446(6) 0.9801(5) 0.0267(3) 0.067(3) Uani 1 1 d .
H1X1 H 0.5140 1.0089 0.0035 0.080 Uiso 1 1 calc R
H1X2 H 0.4897 0.9803 0.0486 0.080 Uiso 1 1 calc R
Cl1X Cl 0.6562(2) 1.02438(15) 0.04287(8) 0.0773(7) Uani 1 1 d .
Cl2X Cl 0.5700(2) 0.8793(2) 0.01067(9) 0.1042(10) Uani 1 1 d .
C1Y C 0.7479(9) 0.7504(5) 0.0675(4) 0.095(4) Uani 1 1 d .
H1Y1 H 0.6914 0.7252 0.0508 0.113 Uiso 1 1 calc R
H1Y2 H 0.7166 0.7970 0.0799 0.113 Uiso 1 1 calc R
Cl1Y Cl 0.7998(3) 0.68585(18) 0.10612(12) 0.1322(13) Uani 1 1 d .
Cl2Y Cl 0.8666(4) 0.7732(2) 0.03750(11) 0.1401(16) Uani 1 1 d .

loop_
_atom_site_aniso_label
_atom_site_aniso_U_11
_atom_site_aniso_U_22
_atom_site_aniso_U_33
_atom_site_aniso_U_23
_atom_site_aniso_U_13
_atom_site_aniso_U_12
Rh1A 0.0164(2) 0.0131(2) 0.0177(3) 0.0014(2) 0.0026(2) 0.00026(19)
Rh2A 0.0170(2) 0.0143(2) 0.0173(3) 0.0003(2) 0.0023(2) -0.0009(2)
Cl1A 0.0227(7) 0.0142(7) 0.0209(9) -0.0012(6) 0.0051(7) 0.0003(6)
Cl2A 0.0177(7) 0.0177(7) 0.0234(9) 0.0026(7) 0.0020(7) 0.0000(6)
C1A 0.018(3) 0.013(3) 0.023(4) 0.001(3) 0.004(3) 0.004(3)
C2A 0.013(3) 0.022(3) 0.029(4) 0.005(3) 0.008(3) -0.006(2)
C3A 0.031(3) 0.011(3) 0.022(4) 0.006(3) 0.004(3) -0.004(2)
C4A 0.025(3) 0.015(3) 0.019(4) -0.002(3) 0.002(3) -0.007(3)
C5A 0.021(3) 0.013(3) 0.028(4) -0.003(3) 0.004(3) 0.001(2)
C6A 0.030(4) 0.014(3) 0.021(4) -0.001(3) -0.005(3) 0.002(3)
C7A 0.013(3) 0.024(3) 0.032(4) -0.001(3) -0.002(3) -0.006(3)
C8A 0.018(3) 0.020(3) 0.018(4) 0.000(3) 0.003(3) 0.000(3)
C9A 0.015(3) 0.015(3) 0.019(4) -0.003(3) 0.006(3) -0.002(2)
C10A 0.021(3) 0.028(4) 0.025(4) 0.004(3) -0.001(3) -0.001(3)
C11A 0.031(4) 0.025(4) 0.039(5) -0.002(3) 0.004(4) 0.010(3)
C12A 0.038(4) 0.024(4) 0.031(5) -0.012(3) 0.005(4) 0.011(3)
C13A 0.037(4) 0.040(4) 0.019(4) -0.009(3) 0.004(3) 0.000(3)
C14A 0.026(3) 0.023(4) 0.028(4) -0.003(3) 0.002(3) -0.002(3)
C15A 0.038(4) 0.010(3) 0.023(4) -0.008(3) 0.004(3) -0.007(3)
C16A 0.028(4) 0.032(4) 0.027(4) -0.005(3) 0.008(3) 0.000(3)
C17A 0.057(5) 0.042(5) 0.026(5) -0.015(4) 0.008(4) -0.003(4)
C18A 0.042(5) 0.034(4) 0.047(6) -0.017(4) 0.028(4) -0.009(4)
C19A 0.032(4) 0.019(3) 0.050(6) -0.005(3) 0.017(4) -0.001(3)
C20A 0.026(3) 0.017(3) 0.048(5) -0.003(3) 0.005(4) 0.000(3)
C21A 0.025(3) 0.020(3) 0.015(4) 0.002(3) 0.001(3) 0.001(3)
C22A 0.030(4) 0.028(4) 0.019(4) 0.005(3) 0.001(3) 0.004(3)
C23A 0.025(4) 0.026(4) 0.027(4) 0.004(3) 0.005(3) -0.002(3)
C24A 0.025(3) 0.021(3) 0.019(4) 0.000(3) 0.009(3) -0.004(3)
C25A 0.017(3) 0.020(3) 0.027(4) -0.002(3) 0.011(3) 0.004(3)
C26A 0.023(4) 0.017(3) 0.046(5) 0.000(3) 0.008(3) -0.009(3)
C27A 0.040(4) 0.018(3) 0.025(4) 0.005(3) 0.006(3) -0.008(3)
C28A 0.029(4) 0.015(3) 0.017(4) 0.000(3) 0.002(3) 0.001(3)
C29A 0.020(3) 0.021(3) 0.029(4) 0.013(3) 0.001(3) 0.001(3)
C30A 0.024(3) 0.031(4) 0.014(4) 0.010(3) 0.003(3) 0.006(3)
C31A 0.019(3) 0.033(4) 0.036(5) 0.003(3) -0.009(3) -0.005(3)
C32A 0.027(4) 0.041(4) 0.031(5) 0.017(4) 0.002(3) 0.001(3)
C33A 0.033(4) 0.043(4) 0.025(4) 0.011(3) 0.003(4) 0.014(4)
C34A 0.027(4) 0.020(3) 0.027(4) 0.004(3) -0.001(3) 0.001(3)
C35A 0.020(3) 0.024(3) 0.026(4) -0.003(3) 0.006(3) -0.007(3)
C36A 0.020(3) 0.024(3) 0.023(4) -0.003(3) 0.001(3) 0.001(3)
C37A 0.018(3) 0.029(4) 0.037(5) -0.001(3) 0.005(3) 0.005(3)
C38A 0.027(4) 0.052(5) 0.038(5) 0.012(4) -0.001(4) 0.000(3)
C39A 0.024(4) 0.061(5) 0.023(4) -0.015(4) -0.010(3) -0.002(4)
C40A 0.022(3) 0.029(3) 0.039(4) -0.011(3) 0.004(4) -0.005(3)
Rh1B 0.0169(2) 0.0138(2) 0.0182(3) 0.0009(2) -0.0023(2) -0.0008(2)
Rh2B 0.0174(2) 0.0144(2) 0.0205(3) -0.0001(2) -0.0023(2) -0.0003(2)
Cl1B 0.0221(8) 0.0181(7) 0.0209(9) 0.0004(7) -0.0061(7) -0.0002(6)
Cl2B 0.0186(7) 0.0224(8) 0.0269(10) -0.0035(7) 0.0003(7) 0.0004(6)
C1B 0.024(3) 0.021(3) 0.018(4) 0.007(3) -0.011(3) -0.002(3)
C2B 0.027(4) 0.020(3) 0.030(4) -0.002(3) -0.015(3) -0.006(3)
C3B 0.029(4) 0.017(3) 0.026(4) -0.002(3) -0.004(3) -0.001(3)
C4B 0.026(3) 0.019(3) 0.014(4) -0.001(3) -0.003(3) 0.005(3)
C5B 0.027(3) 0.016(3) 0.015(4) -0.008(3) 0.001(3) 0.002(3)
C6B 0.028(3) 0.019(3) 0.018(4) -0.004(3) -0.003(3) 0.005(3)
C7B 0.031(4) 0.019(3) 0.020(4) 0.006(3) -0.014(3) 0.005(3)
C8B 0.021(3) 0.019(3) 0.016(4) 0.000(3) -0.008(3) -0.002(3)
C9B 0.012(3) 0.030(3) 0.022(4) -0.003(3) -0.002(3) 0.001(3)
C10B 0.020(3) 0.032(4) 0.028(4) 0.005(3) -0.005(3) -0.003(3)
C11B 0.021(3) 0.033(4) 0.033(5) -0.002(3) 0.003(3) 0.005(3)
C12B 0.023(3) 0.050(5) 0.037(5) -0.005(4) 0.002(3) -0.003(3)
C13B 0.033(4) 0.039(4) 0.035(5) 0.007(4) 0.009(4) -0.011(3)
C14B 0.025(3) 0.029(4) 0.032(4) 0.002(3) -0.004(3) -0.006(3)
C15B 0.024(3) 0.024(3) 0.015(4) -0.006(3) 0.002(3) 0.003(3)
C16B 0.026(4) 0.025(4) 0.025(4) 0.007(3) 0.010(3) 0.004(3)
C17B 0.028(4) 0.029(4) 0.034(4) -0.001(3) 0.012(3) -0.003(3)
C18B 0.015(3) 0.050(5) 0.032(5) -0.004(4) 0.004(3) 0.011(3)
C19B 0.025(3) 0.033(4) 0.023(4) 0.004(3) 0.002(3) 0.010(3)
C20B 0.035(4) 0.026(4) 0.010(4) 0.010(3) 0.003(3) 0.003(3)
C21B 0.024(3) 0.008(3) 0.029(4) -0.002(3) -0.002(3) 0.001(3)
C22B 0.023(3) 0.022(3) 0.032(5) 0.009(3) -0.003(3) -0.002(3)
C23B 0.018(3) 0.027(4) 0.039(5) 0.001(3) 0.002(3) -0.005(3)
C24B 0.014(3) 0.021(3) 0.030(4) 0.006(3) -0.004(3) -0.002(3)
C25B 0.014(3) 0.017(3) 0.030(4) 0.002(3) -0.005(3) -0.001(3)
C26B 0.023(3) 0.022(3) 0.037(5) -0.013(3) -0.015(3) -0.004(3)
C27B 0.030(4) 0.019(3) 0.042(5) 0.002(3) -0.017(4) -0.002(3)
C28B 0.023(3) 0.012(3) 0.052(5) 0.008(3) -0.008(4) -0.003(3)
C29B 0.026(4) 0.011(3) 0.035(5) 0.006(3) 0.000(3) -0.002(3)
C30B 0.029(4) 0.029(4) 0.034(5) 0.000(3) -0.005(3) -0.004(3)
C31B 0.032(4) 0.036(4) 0.036(5) 0.004(4) -0.007(4) 0.001(3)
C32B 0.031(4) 0.025(4) 0.042(5) 0.009(3) -0.022(4) -0.010(3)
C33B 0.042(4) 0.019(3) 0.029(4) 0.009(3) -0.012(4) -0.006(3)
C34B 0.035(4) 0.009(3) 0.038(5) 0.007(3) 0.005(3) 0.003(3)
C35B 0.020(3) 0.022(3) 0.026(4) -0.002(3) -0.008(3) -0.003(3)
C36B 0.025(3) 0.032(4) 0.028(4) -0.010(3) -0.004(3) -0.004(3)
C37B 0.030(4) 0.041(4) 0.022(4) 0.003(3) 0.004(3) -0.007(3)
C38B 0.030(4) 0.032(4) 0.029(4) 0.010(3) -0.015(3) -0.008(3)
C39B 0.032(4) 0.022(3) 0.028(4) -0.001(3) -0.013(3) 0.005(3)
C40B 0.015(3) 0.026(3) 0.020(4) -0.003(3) -0.004(3) -0.002(3)
C1X 0.049(5) 0.113(8) 0.038(6) -0.007(5) -0.012(4) 0.014(5)
Cl1X 0.0773(17) 0.0953(18) 0.0593(17) 0.0016(14) 0.0080(14) -0.0115(14)
Cl2X 0.110(2) 0.136(3) 0.067(2) -0.0165(19) 0.0146(17) -0.035(2)
C1Y 0.110(9) 0.066(6) 0.107(10) -0.004(7) 0.040(8) 0.014(6)
Cl1Y 0.156(3) 0.095(2) 0.145(3) 0.010(2) 0.009(3) -0.005(2)
Cl2Y 0.211(4) 0.124(3) 0.086(3) -0.036(2) 0.036(3) -0.075(3)

loop_
_atom_type_symbol
_atom_type_description
_atom_type_scat_dispersion_real
_atom_type_scat_dispersion_imag
_atom_type_scat_source
C C 0.0033 0.0016 'International Tables Vol C Tables 4.2.6.8 and 6.1.1.4'
H H 0.0000 0.0000 'International Tables Vol C Tables 4.2.6.8 and 6.1.1.4'
Cl Cl 0.1484 0.1585 'International Tables Vol C Tables 4.2.6.8 and 6.1.1.4'
Rh Rh -1.1178 0.9187 'International Tables Vol C Tables 4.2.6.8 and 6.1.1.4'

loop_
_geom_angle_atom_site_label_1
_geom_angle_atom_site_label_2
_geom_angle_atom_site_label_3
_geom_angle
C4A Rh1A C8A 82.1(2)
C4A Rh1A C5A 38.0(2)
C8A Rh1A C5A 82.0(2)
C4A Rh1A C1A 82.8(2)
C8A Rh1A C1A 37.1(2)
C5A Rh1A C1A 104.3(2)
C4A Rh1A Cl2A 99.25(16)
C8A Rh1A Cl2A 173.41(18)
C5A Rh1A Cl2A 95.11(15)
C1A Rh1A Cl2A 149.30(17)
C4A Rh1A Cl1A 172.17(18)
C8A Rh1A Cl1A 98.30(16)
C5A Rh1A Cl1A 149.83(17)
C1A Rh1A Cl1A 92.80(16)
Cl2A Rh1A Cl1A 81.21(5)
C4A Rh1A Rh2A 136.18(16)
C8A Rh1A Rh2A 125.05(17)
C5A Rh1A Rh2A 106.09(16)
C1A Rh1A Rh2A 140.30(15)
Cl2A Rh1A Rh2A 50.01(4)
Cl1A Rh1A Rh2A 49.36(4)
C28A Rh2A C24A 81.4(2)
C28A Rh2A C25A 83.3(2)
C24A Rh2A C25A 37.9(2)
C28A Rh2A C21A 37.1(2)
C24A Rh2A C21A 80.4(2)
C25A Rh2A C21A 103.9(2)
C28A Rh2A Cl1A 97.63(17)
C24A Rh2A Cl1A 174.29(17)
C25A Rh2A Cl1A 147.69(17)
C21A Rh2A Cl1A 95.43(16)
C28A Rh2A Cl2A 170.57(17)
C24A Rh2A Cl2A 101.08(17)
C25A Rh2A Cl2A 93.04(16)
C21A Rh2A Cl2A 152.07(16)
Cl1A Rh2A Cl2A 80.76(5)
C28A Rh2A Rh1A 135.71(16)
C24A Rh2A Rh1A 127.86(16)
C25A Rh2A Rh1A 140.75(15)
C21A Rh2A Rh1A 108.08(16)
Cl1A Rh2A Rh1A 49.66(3)
Cl2A Rh2A Rh1A 49.09(3)
Rh2A Cl1A Rh1A 80.98(4)
Rh1A Cl2A Rh2A 80.91(5)
C8A C1A C9A 124.4(5)
C8A C1A C2A 110.6(5)
C9A C1A C2A 120.7(5)
C8A C1A Rh1A 69.9(3)
C9A C1A Rh1A 112.5(4)
C2A C1A Rh1A 105.3(4)
C1A C2A C3A 99.9(5)
C1A C2A H2A1 111.8
C3A C2A H2A1 111.8
C1A C2A H2A2 111.8
C3A C2A H2A2 111.8
H2A1 C2A H2A2 109.5
C4A C3A C7A 100.4(5)
C4A C3A C2A 108.4(5)
C7A C3A C2A 105.2(5)
C4A C3A H3A 113.9
C7A C3A H3A 113.9
C2A C3A H3A 113.9
C5A C4A C3A 110.6(5)
C5A C4A Rh1A 73.2(3)
C3A C4A Rh1A 102.6(4)
C5A C4A H4A 124.7
C3A C4A H4A 124.7
Rh1A C4A H4A 93.6
C4A C5A C15A 127.4(5)
C4A C5A C6A 108.1(5)
C15A C5A C6A 119.1(5)
C4A C5A Rh1A 68.8(3)
C15A C5A Rh1A 113.9(4)
C6A C5A Rh1A 107.3(4)
C7A C6A C5A 100.7(5)
C7A C6A H6A1 111.6
C5A C6A H6A1 111.6
C7A C6A H6A2 111.6
C5A C6A H6A2 111.6
H6A1 C6A H6A2 109.4
C6A C7A C3A 105.4(5)
C6A C7A C8A 109.2(5)
C3A C7A C8A 100.4(5)
C6A C7A H7A 113.6
C3A C7A H7A 113.6
C8A C7A H7A 113.6
C1A C8A C7A 110.3(5)
C1A C8A Rh1A 73.0(3)
C7A C8A Rh1A 102.0(4)
C1A C8A H8A 124.8
C7A C8A H8A 124.8
Rh1A C8A H8A 94.2
C14A C9A C10A 118.9(5)
C14A C9A C1A 121.0(5)
C10A C9A C1A 120.1(6)
C11A C10A C9A 121.2(6)
C11A C10A H10A 119.4
C9A C10A H10A 119.4
C10A C11A C12A 120.0(6)
C10A C11A H11A 120.0
C12A C11A H11A 120.0
C11A C12A C13A 119.0(6)
C11A C12A H12A 120.5
C13A C12A H12A 120.5
C14A C13A C12A 121.1(7)
C14A C13A H13A 119.5
C12A C13A H13A 119.5
C13A C14A C9A 119.9(6)
C13A C14A H14A 120.1
C9A C14A H14A 120.1
C16A C15A C20A 117.8(6)
C16A C15A C5A 119.8(6)
C20A C15A C5A 122.3(6)
C17A C16A C15A 120.8(7)
C17A C16A H16A 119.6
C15A C16A H16A 119.6
C18A C17A C16A 119.7(7)
C18A C17A H17A 120.1
C16A C17A H17A 120.1
C19A C18A C17A 120.3(7)
C19A C18A H18A 119.8
C17A C18A H18A 119.8
C20A C19A C18A 119.7(7)
C20A C19A H19A 120.2
C18A C19A H19A 120.2
C19A C20A C15A 121.6(7)
C19A C20A H20A 119.2
C15A C20A H20A 119.2
C28A C21A C29A 127.4(6)
C28A C21A C22A 109.8(5)
C29A C21A C22A 118.9(5)
C28A C21A Rh2A 68.2(3)
C29A C21A Rh2A 111.8(4)
C22A C21A Rh2A 107.4(4)
C21A C22A C23A 100.5(5)
C21A C22A H22A 111.7
C23A C22A H22A 111.7
C21A C22A H22B 111.7
C23A C22A H22B 111.7
H22A C22A H22B 109.4
C24A C23A C22A 108.2(5)
C24A C23A C27A 100.5(5)
C22A C23A C27A 104.8(5)
C24A C23A H23A 114.0
C22A C23A H23A 114.0
C27A C23A H23A 114.0
C25A C24A C23A 111.2(5)
C25A C24A Rh2A 71.4(3)
C23A C24A Rh2A 103.6(4)
C25A C24A H24A 124.4
C23A C24A H24A 124.4
Rh2A C24A H24A 94.2
C24A C25A C35A 126.4(5)
C24A C25A C26A 108.8(5)
C35A C25A C26A 120.0(5)
C24A C25A Rh2A 70.6(3)
C35A C25A Rh2A 111.9(4)
C26A C25A Rh2A 106.4(4)
C25A C26A C27A 100.1(5)
C25A C26A H26A 111.8
C27A C26A H26A 111.8
C25A C26A H26B 111.8
C27A C26A H26B 111.8
H26A C26A H26B 109.5
C28A C27A C26A 110.5(5)
C28A C27A C23A 99.3(5)
C26A C27A C23A 103.9(5)
C28A C27A H27A 113.9
C26A C27A H27A 113.9
C23A C27A H27A 113.9
C21A C28A C27A 111.3(6)
C21A C28A Rh2A 74.7(3)
C27A C28A Rh2A 102.7(4)
C21A C28A H28A 124.3
C27A C28A H28A 124.3
Rh2A C28A H28A 92.2
C34A C29A C30A 117.5(6)
C34A C29A C21A 121.9(6)
C30A C29A C21A 120.6(6)
C29A C30A C31A 121.2(6)
C29A C30A H30A 119.4
C31A C30A H30A 119.4
C32A C31A C30A 120.8(6)
C32A C31A H31A 119.6
C30A C31A H31A 119.6
C33A C32A C31A 117.8(6)
C33A C32A H32A 121.1
C31A C32A H32A 121.1
C32A C33A C34A 122.2(7)
C32A C33A H33A 118.9
C34A C33A H33A 118.9
C33A C34A C29A 120.5(6)
C33A C34A H34A 119.7
C29A C34A H34A 119.7
C40A C35A C36A 117.1(6)
C40A C35A C25A 121.0(5)
C36A C35A C25A 121.9(6)
C37A C36A C35A 121.5(6)
C37A C36A H36A 119.3
C35A C36A H36A 119.3
C36A C37A C38A 119.9(6)
C36A C37A H37A 120.1
C38A C37A H37A 120.1
C39A C38A C37A 120.1(7)
C39A C38A H38A 119.9
C37A C38A H38A 119.9
C38A C39A C40A 119.9(7)
C38A C39A H39A 120.1
C40A C39A H39A 120.1
C39A C40A C35A 121.6(6)
C39A C40A H40A 119.2
C35A C40A H40A 119.2
C8B Rh1B C4B 82.0(2)
C8B Rh1B C1B 38.8(2)
C4B Rh1B C1B 82.0(2)
C8B Rh1B C5B 82.0(2)
C4B Rh1B C5B 37.9(2)
C1B Rh1B C5B 104.7(2)
C8B Rh1B Cl1B 172.85(16)
C4B Rh1B Cl1B 100.44(16)
C1B Rh1B Cl1B 147.99(17)
C5B Rh1B Cl1B 95.66(16)
C8B Rh1B Cl2B 96.32(16)
C4B Rh1B Cl2B 176.70(15)
C1B Rh1B Cl2B 94.84(16)
C5B Rh1B Cl2B 144.77(16)
Cl1B Rh1B Cl2B 81.62(5)
C24B Rh2B C28B 82.1(2)
C24B Rh2B C25B 37.6(2)
C28B Rh2B C25B 81.4(2)
C24B Rh2B C21B 83.2(2)
C28B Rh2B C21B 38.2(2)
C25B Rh2B C21B 104.5(2)
C24B Rh2B Cl2B 174.04(19)
C28B Rh2B Cl2B 99.21(17)
C25B Rh2B Cl2B 148.24(18)
C21B Rh2B Cl2B 94.21(16)
C24B Rh2B Cl1B 97.44(16)
C28B Rh2B Cl1B 174.7(2)
C25B Rh2B Cl1B 94.99(16)
C21B Rh2B Cl1B 147.10(17)
Cl2B Rh2B Cl1B 81.83(5)
Rh1B Cl1B Rh2B 84.22(5)
Rh2B Cl2B Rh1B 84.45(5)
C8B C1B C9B 128.0(5)
C8B C1B C2B 107.3(5)
C9B C1B C2B 120.2(5)
C8B C1B Rh1B 68.4(3)
C9B C1B Rh1B 111.8(4)
C2B C1B Rh1B 108.0(4)
C3B C2B C1B 101.4(5)
C3B C2B H2B1 111.5
C1B C2B H2B1 111.5
C3B C2B H2B2 111.5
C1B C2B H2B2 111.5
H2B1 C2B H2B2 109.3
C2B C3B C7B 104.4(5)
C2B C3B C4B 108.7(5)
C7B C3B C4B 99.4(5)
C2B C3B H3B 114.3
C7B C3B H3B 114.3
C4B C3B H3B 114.3
C5B C4B C3B 110.1(5)
C5B C4B Rh1B 73.1(3)
C3B C4B Rh1B 103.2(4)
C5B C4B H4B 124.9
C3B C4B H4B 124.9
Rh1B C4B H4B 93.1
C4B C5B C15B 126.2(6)
C4B C5B C6B 108.7(5)
C15B C5B C6B 120.4(5)
C4B C5B Rh1B 69.0(3)
C15B C5B Rh1B 113.0(4)
C6B C5B Rh1B 106.2(4)
C7B C6B C5B 100.4(5)
C7B C6B H6B1 111.7
C5B C6B H6B1 111.7
C7B C6B H6B2 111.7
C5B C6B H6B2 111.7
H6B1 C6B H6B2 109.5
C8B C7B C6B 109.1(5)
C8B C7B C3B 101.0(5)
C6B C7B C3B 105.6(5)
C8B C7B H7B 113.4
C6B C7B H7B 113.4
C3B C7B H7B 113.4
C1B C8B C7B 110.5(5)
C1B C8B Rh1B 72.9(3)
C7B C8B Rh1B 103.4(4)
C1B C8B H8B 124.7
C7B C8B H8B 124.7
Rh1B C8B H8B 93.1
C14B C9B C10B 116.9(6)
C14B C9B C1B 121.5(5)
C10B C9B C1B 121.5(6)
C11B C10B C9B 121.0(6)
C11B C10B H10B 119.5
C9B C10B H10B 119.5
C12B C11B C10B 120.7(6)
C12B C11B H11B 119.7
C10B C11B H11B 119.7
C11B C12B C13B 119.5(7)
C11B C12B H12B 120.3
C13B C12B H12B 120.3
C14B C13B C12B 119.7(7)
C14B C13B H13B 120.1
C12B C13B H13B 120.1
C13B C14B C9B 122.2(6)
C13B C14B H14B 118.9
C9B C14B H14B 118.9
C20B C15B C16B 117.5(6)
C20B C15B C5B 123.0(6)
C16B C15B C5B 119.5(6)
C17B C16B C15B 120.7(6)
C17B C16B H16B 119.6
C15B C16B H16B 119.6
C16B C17B C18B 120.3(6)
C16B C17B H17B 119.8
C18B C17B H17B 119.8
C19B C18B C17B 118.9(6)
C19B C18B H18B 120.6
C17B C18B H18B 120.6
C20B C19B C18B 120.6(6)
C20B C19B H19B 119.7
C18B C19B H19B 119.7
C19B C20B C15B 121.9(6)
C19B C20B H20B 119.1
C15B C20B H20B 119.1
C28B C21B C29B 126.4(6)
C28B C21B C22B 108.7(5)
C29B C21B C22B 120.0(6)
C28B C21B Rh2B 68.9(3)
C29B C21B Rh2B 114.5(4)
C22B C21B Rh2B 105.4(4)
C23B C22B C21B 100.9(5)
C23B C22B H22C 111.6
C21B C22B H22C 111.6
C23B C22B H22D 111.6
C21B C22B H22D 111.6
H22C C22B H22D 109.4
C22B C23B C24B 109.8(5)
C22B C23B C27B 105.7(5)
C24B C23B C27B 98.7(5)
C22B C23B H23B 113.8
C24B C23B H23B 113.8
C27B C23B H23B 113.8
C25B C24B C23B 111.3(6)
C25B C24B Rh2B 73.0(3)
C23B C24B Rh2B 102.5(4)
C25B C24B H24B 124.4
C23B C24B H24B 124.4
Rh2B C24B H24B 93.8
C24B C25B C35B 128.4(6)
C24B C25B C26B 110.2(5)
C35B C25B C26B 117.0(6)
C24B C25B Rh2B 69.3(3)
C35B C25B Rh2B 112.1(4)
C26B C25B Rh2B 108.1(4)
C25B C26B C27B 99.6(5)
C25B C26B H26C 111.9
C27B C26B H26C 111.9
C25B C26B H26D 111.9
C27B C26B H26D 111.9
H26C C26B H26D 109.6
C28B C27B C26B 108.2(5)
C28B C27B C23B 99.9(5)
C26B C27B C23B 106.1(5)
C28B C27B H27B 113.8
C26B C27B H27B 113.8
C23B C27B H27B 113.8
C21B C28B C27B 110.8(6)
C21B C28B Rh2B 72.9(3)
C27B C28B Rh2B 102.9(4)
C21B C28B H28B 124.6
C27B C28B H28B 124.6
Rh2B C28B H28B 93.6
C34B C29B C30B 117.2(6)
C34B C29B C21B 121.6(6)
C30B C29B C21B 121.1(6)
C31B C30B C29B 120.8(7)
C31B C30B H30B 119.6
C29B C30B H30B 119.6
C32B C31B C30B 119.9(7)
C32B C31B H31B 120.0
C30B C31B H31B 120.0
C33B C32B C31B 120.0(7)
C33B C32B H32B 120.0
C31B C32B H32B 120.0
C32B C33B C34B 119.9(7)
C32B C33B H33B 120.1
C34B C33B H33B 120.1
C33B C34B C29B 122.1(6)
C33B C34B H34B 118.9
C29B C34B H34B 118.9
C36B C35B C40B 117.1(6)
C36B C35B C25B 120.8(6)
C40B C35B C25B 122.1(6)
C37B C36B C35B 122.0(6)
C37B C36B H36B 119.0
C35B C36B H36B 119.0
C36B C37B C38B 120.7(6)
C36B C37B H37B 119.6
C38B C37B H37B 119.6
C39B C38B C37B 117.9(6)
C39B C38B H38B 121.0
C37B C38B H38B 121.0
C38B C39B C40B 122.0(6)
C38B C39B H39B 119.0
C40B C39B H39B 119.0
C39B C40B C35B 120.2(6)
C39B C40B H40B 119.9
C35B C40B H40B 119.9
Cl1X C1X Cl2X 113.2(5)
Cl1X C1X H1X1 108.9
Cl2X C1X H1X1 108.9
Cl1X C1X H1X2 108.9
Cl2X C1X H1X2 108.9
H1X1 C1X H1X2 107.8
Cl2Y C1Y Cl1Y 103.8(6)
Cl2Y C1Y H1Y1 111.0
Cl1Y C1Y H1Y1 111.0
Cl2Y C1Y H1Y2 111.0
Cl1Y C1Y H1Y2 111.0
H1Y1 C1Y H1Y2 109.0

loop_
_geom_bond_atom_site_label_1
_geom_bond_atom_site_label_2
_geom_bond_distance
Rh1A C4A 2.121(5)
Rh1A C8A 2.139(5)
Rh1A C5A 2.177(6)
Rh1A C1A 2.179(6)
Rh1A Cl2A 2.3706(14)
Rh1A Cl1A 2.3904(14)
Rh1A Rh2A 3.0975(6)
Rh2A C28A 2.113(6)
Rh2A C24A 2.157(6)
Rh2A C25A 2.167(6)
Rh2A C21A 2.196(6)
Rh2A Cl1A 2.3800(15)
Rh2A Cl2A 2.4032(15)
C1A C8A 1.376(8)
C1A C9A 1.505(8)
C1A C2A 1.510(8)
C2A C3A 1.547(9)
C2A H2A1 0.9900
C2A H2A2 0.9900
C3A C4A 1.509(8)
C3A C7A 1.520(8)
C3A H3A 1.0000
C4A C5A 1.400(8)
C4A H4A 0.9500
C5A C15A 1.500(8)
C5A C6A 1.522(8)
C6A C7A 1.505(8)
C6A H6A1 0.9900
C6A H6A2 0.9900
C7A C8A 1.527(8)
C7A H7A 1.0000
C8A H8A 0.9500
C9A C14A 1.387(8)
C9A C10A 1.391(8)
C10A C11A 1.374(9)
C10A H10A 0.9500
C11A C12A 1.383(9)
C11A H11A 0.9500
C12A C13A 1.392(9)
C12A H12A 0.9500
C13A C14A 1.377(9)
C13A H13A 0.9500
C14A H14A 0.9500
C15A C16A 1.395(9)
C15A C20A 1.412(9)
C16A C17A 1.392(9)
C16A H16A 0.9500
C17A C18A 1.389(10)
C17A H17A 0.9500
C18A C19A 1.389(10)
C18A H18A 0.9500
C19A C20A 1.369(9)
C19A H19A 0.9500
C20A H20A 0.9500
C21A C28A 1.374(8)
C21A C29A 1.505(8)
C21A C22A 1.514(8)
C22A C23A 1.528(8)
C22A H22A 0.9900
C22A H22B 0.9900
C23A C24A 1.484(9)
C23A C27A 1.557(9)
C23A H23A 1.0000
C24A C25A 1.405(9)
C24A H24A 0.9500
C25A C35A 1.491(9)
C25A C26A 1.521(8)
C26A C27A 1.533(9)
C26A H26A 0.9900
C26A H26B 0.9900
C27A C28A 1.525(9)
C27A H27A 1.0000
C28A H28A 0.9500
C29A C34A 1.383(9)
C29A C30A 1.386(9)
C30A C31A 1.388(8)
C30A H30A 0.9500
C31A C32A 1.379(9)
C31A H31A 0.9500
C32A C33A 1.363(10)
C32A H32A 0.9500
C33A C34A 1.384(9)
C33A H33A 0.9500
C34A H34A 0.9500
C35A C40A 1.393(9)
C35A C36A 1.398(8)
C36A C37A 1.354(8)
C36A H36A 0.9500
C37A C38A 1.391(10)
C37A H37A 0.9500
C38A C39A 1.361(9)
C38A H38A 0.9500
C39A C40A 1.369(9)
C39A H39A 0.9500
C40A H40A 0.9500
Rh1B C8B 2.114(5)
Rh1B C4B 2.135(6)
Rh1B C1B 2.173(6)
Rh1B C5B 2.189(6)
Rh1B Cl1B 2.3934(15)
Rh1B Cl2B 2.4171(16)
Rh2B C24B 2.122(5)
Rh2B C28B 2.133(5)
Rh2B C25B 2.169(6)
Rh2B C21B 2.185(6)
Rh2B Cl2B 2.3829(14)
Rh2B Cl1B 2.4173(14)
C1B C8B 1.424(8)
C1B C9B 1.474(8)
C1B C2B 1.530(8)
C2B C3B 1.517(8)
C2B H2B1 0.9900
C2B H2B2 0.9900
C3B C7B 1.536(8)
C3B C4B 1.539(8)
C3B H3B 1.0000
C4B C5B 1.406(8)
C4B H4B 0.9500
C5B C15B 1.481(8)
C5B C6B 1.531(8)
C6B C7B 1.514(8)
C6B H6B1 0.9900
C6B H6B2 0.9900
C7B C8B 1.510(8)
C7B H7B 1.0000
C8B H8B 0.9500
C9B C14B 1.387(8)
C9B C10B 1.400(8)
C10B C11B 1.380(9)
C10B H10B 0.9500
C11B C12B 1.363(9)
C11B H11B 0.9500
C12B C13B 1.389(9)
C12B H12B 0.9500
C13B C14B 1.370(9)
C13B H13B 0.9500
C14B H14B 0.9500
C15B C20B 1.389(8)
C15B C16B 1.402(8)
C16B C17B 1.392(8)
C16B H16B 0.9500
C17B C18B 1.397(9)
C17B H17B 0.9500
C18B C19B 1.377(9)
C18B H18B 0.9500
C19B C20B 1.377(8)
C19B H19B 0.9500
C20B H20B 0.9500
C21B C28B 1.413(9)
C21B C29B 1.485(9)
C21B C22B 1.535(8)
C22B C23B 1.514(9)
C22B H22C 0.9900
C22B H22D 0.9900
C23B C24B 1.529(8)
C23B C27B 1.553(9)
C23B H23B 1.0000
C24B C25B 1.385(9)
C24B H24B 0.9500
C25B C35B 1.485(9)
C25B C26B 1.510(8)
C26B C27B 1.529(9)
C26B H26C 0.9900
C26B H26D 0.9900
C27B C28B 1.519(8)
C27B H27B 1.0000
C28B H28B 0.9500
C29B C34B 1.382(9)
C29B C30B 1.393(8)
C30B C31B 1.392(9)
C30B H30B 0.9500
C31B C32B 1.376(10)
C31B H31B 0.9500
C32B C33B 1.363(9)
C32B H32B 0.9500
C33B C34B 1.379(9)
C33B H33B 0.9500
C34B H34B 0.9500
C35B C36B 1.407(9)
C35B C40B 1.410(8)
C36B C37B 1.369(9)
C36B H36B 0.9500
C37B C38B 1.401(9)
C37B H37B 0.9500
C38B C39B 1.383(9)
C38B H38B 0.9500
C39B C40B 1.386(8)
C39B H39B 0.9500
C40B H40B 0.9500
C1X Cl1X 1.663(8)
C1X Cl2X 1.869(9)
C1X H1X1 0.9900
C1X H1X2 0.9900
C1Y Cl2Y 1.808(11)
C1Y Cl1Y 1.820(12)
C1Y H1Y1 0.9900
C1Y H1Y2 0.9900

loop_
_geom_torsion_atom_site_label_1
_geom_torsion_atom_site_label_2
_geom_torsion_atom_site_label_3
_geom_torsion_atom_site_label_4
_geom_torsion
C4A Rh1A Rh2A C28A -136.0(4)
C8A Rh1A Rh2A C28A -16.7(3)
C5A Rh1A Rh2A C28A -108.1(3)
C1A Rh1A Rh2A C28A 30.5(4)
Cl2A Rh1A Rh2A C28A 168.8(3)
Cl1A Rh1A Rh2A C28A 51.6(3)
C4A Rh1A Rh2A C24A -14.3(3)
C8A Rh1A Rh2A C24A 105.1(3)
C5A Rh1A Rh2A C24A 13.6(3)
C1A Rh1A Rh2A C24A 152.3(3)
Cl2A Rh1A Rh2A C24A -69.4(2)
Cl1A Rh1A Rh2A C24A 173.4(2)
C4A Rh1A Rh2A C25A 36.9(4)
C8A Rh1A Rh2A C25A 156.2(3)
C5A Rh1A Rh2A C25A 64.8(3)
C1A Rh1A Rh2A C25A -156.6(4)
Cl2A Rh1A Rh2A C25A -18.3(3)
Cl1A Rh1A Rh2A C25A -135.5(3)
C4A Rh1A Rh2A C21A -106.1(3)
C8A Rh1A Rh2A C21A 13.3(3)
C5A Rh1A Rh2A C21A -78.2(2)
C1A Rh1A Rh2A C21A 60.5(3)
Cl2A Rh1A Rh2A C21A -161.24(17)
Cl1A Rh1A Rh2A C21A 81.55(17)
C4A Rh1A Rh2A Cl1A 172.4(3)
C8A Rh1A Rh2A Cl1A -68.3(2)
C5A Rh1A Rh2A Cl1A -159.74(17)
C1A Rh1A Rh2A Cl1A -21.1(3)
Cl2A Rh1A Rh2A Cl1A 117.21(7)
C4A Rh1A Rh2A Cl2A 55.2(3)
C8A Rh1A Rh2A Cl2A 174.5(2)
C5A Rh1A Rh2A Cl2A 83.05(17)
C1A Rh1A Rh2A Cl2A -138.3(3)
Cl1A Rh1A Rh2A Cl2A -117.21(7)
C28A Rh2A Cl1A Rh1A -146.48(17)
C24A Rh2A Cl1A Rh1A -66.3(16)
C25A Rh2A Cl1A Rh1A 123.9(3)
C21A Rh2A Cl1A Rh1A -109.17(15)
Cl2A Rh2A Cl1A Rh1A 42.92(5)
C4A Rh1A Cl1A Rh2A -137.6(12)
C8A Rh1A Cl1A Rh2A 129.77(18)
C5A Rh1A Cl1A Rh2A 41.5(3)
C1A Rh1A Cl1A Rh2A 166.69(17)
Cl2A Rh1A Cl1A Rh2A -43.58(5)
C4A Rh1A Cl2A Rh2A -144.84(18)
C8A Rh1A Cl2A Rh2A -43.2(14)
C5A Rh1A Cl2A Rh2A -106.75(17)
C1A Rh1A Cl2A Rh2A 123.7(3)
Cl1A Rh1A Cl2A Rh2A 43.07(5)
C28A Rh2A Cl2A Rh1A -124.3(10)
C24A Rh2A Cl2A Rh1A 131.14(17)
C25A Rh2A Cl2A Rh1A 168.54(17)
C21A Rh2A Cl2A Rh1A 40.7(4)
Cl1A Rh2A Cl2A Rh1A -43.37(5)
C4A Rh1A C1A C8A 86.5(4)
C5A Rh1A C1A C8A 54.9(4)
Cl2A Rh1A C1A C8A -177.5(3)
Cl1A Rh1A C1A C8A -100.1(3)
Rh2A Rh1A C1A C8A -84.2(4)
C4A Rh1A C1A C9A -153.6(5)
C8A Rh1A C1A C9A 119.9(6)
C5A Rh1A C1A C9A 174.8(4)
Cl2A Rh1A C1A C9A -57.6(6)
Cl1A Rh1A C1A C9A 19.9(4)
Rh2A Rh1A C1A C9A 35.8(6)
C4A Rh1A C1A C2A -20.3(4)
C8A Rh1A C1A C2A -106.7(6)
C5A Rh1A C1A C2A -51.8(4)
Cl2A Rh1A C1A C2A 75.8(5)
Cl1A Rh1A C1A C2A 153.2(4)
Rh2A Rh1A C1A C2A 169.1(3)
C8A C1A C2A C3A -23.6(6)
C9A C1A C2A C3A 178.9(5)
Rh1A C1A C2A C3A 50.3(5)
C1A C2A C3A C4A -71.1(6)
C1A C2A C3A C7A 35.7(5)
C7A C3A C4A C5A 18.7(6)
C2A C3A C4A C5A 128.8(5)
C7A C3A C4A Rh1A -57.8(5)
C2A C3A C4A Rh1A 52.2(5)
C8A Rh1A C4A C5A -87.0(4)
C1A Rh1A C4A C5A -124.5(4)
Cl2A Rh1A C4A C5A 86.5(3)
Cl1A Rh1A C4A C5A 179(52)
Rh2A Rh1A C4A C5A 46.9(4)
C8A Rh1A C4A C3A 21.0(4)
C5A Rh1A C4A C3A 108.0(5)
C1A Rh1A C4A C3A -16.5(4)
Cl2A Rh1A C4A C3A -165.5(4)
Cl1A Rh1A C4A C3A -72.8(13)
Rh2A Rh1A C4A C3A 154.9(3)
C3A C4A C5A C15A 158.1(5)
Rh1A C4A C5A C15A -104.5(6)
C3A C4A C5A C6A 4.6(6)
Rh1A C4A C5A C6A 102.0(4)
C3A C4A C5A Rh1A -97.4(4)
C8A Rh1A C5A C4A 87.5(4)
C1A Rh1A C5A C4A 57.6(4)
Cl2A Rh1A C5A C4A -98.5(3)
Cl1A Rh1A C5A C4A -179.8(3)
Rh2A Rh1A C5A C4A -148.3(3)
C4A Rh1A C5A C15A 122.8(6)
C8A Rh1A C5A C15A -149.8(5)
C1A Rh1A C5A C15A -179.7(4)
Cl2A Rh1A C5A C15A 24.3(4)
Cl1A Rh1A C5A C15A -57.0(6)
Rh2A Rh1A C5A C15A -25.5(5)
C4A Rh1A C5A C6A -103.2(5)
C8A Rh1A C5A C6A -15.7(4)
C1A Rh1A C5A C6A -45.6(4)
Cl2A Rh1A C5A C6A 158.3(4)
Cl1A Rh1A C5A C6A 77.0(5)
Rh2A Rh1A C5A C6A 108.5(4)
C4A C5A C6A C7A -26.2(6)
C15A C5A C6A C7A 177.8(5)
Rh1A C5A C6A C7A 46.6(5)
C5A C6A C7A C3A 37.9(5)
C5A C6A C7A C8A -69.2(6)
C4A C3A C7A C6A -35.1(6)
C2A C3A C7A C6A -147.7(4)
C4A C3A C7A C8A 78.2(5)
C2A C3A C7A C8A -34.3(5)
C9A C1A C8A C7A 159.1(5)
C2A C1A C8A C7A 2.5(7)
Rh1A C1A C8A C7A -96.8(4)
C9A C1A C8A Rh1A -104.0(5)
C2A C1A C8A Rh1A 99.4(4)
C6A C7A C8A C1A 130.6(5)
C3A C7A C8A C1A 20.1(6)
C6A C7A C8A Rh1A 54.5(5)
C3A C7A C8A Rh1A -56.0(5)
C4A Rh1A C8A C1A -88.5(4)
C5A Rh1A C8A C1A -126.8(4)
Cl2A Rh1A C8A C1A 168.9(12)
Cl1A Rh1A C8A C1A 83.6(3)
Rh2A Rh1A C8A C1A 129.1(3)
C4A Rh1A C8A C7A 19.4(4)
C5A Rh1A C8A C7A -19.0(4)
C1A Rh1A C8A C7A 107.8(5)
Cl2A Rh1A C8A C7A -83.3(15)
Cl1A Rh1A C8A C7A -168.5(4)
Rh2A Rh1A C8A C7A -123.1(3)
C8A C1A C9A C14A 165.1(6)
C2A C1A C9A C14A -40.5(8)
Rh1A C1A C9A C14A 84.8(6)
C8A C1A C9A C10A -14.6(8)
C2A C1A C9A C10A 139.7(6)
Rh1A C1A C9A C10A -94.9(5)
C14A C9A C10A C11A -0.4(9)
C1A C9A C10A C11A 179.3(6)
C9A C10A C11A C12A 0.8(10)
C10A C11A C12A C13A -1.2(10)
C11A C12A C13A C14A 1.3(10)
C12A C13A C14A C9A -0.9(10)
C10A C9A C14A C13A 0.5(9)
C1A C9A C14A C13A -179.3(5)
C4A C5A C15A C16A -178.3(6)
C6A C5A C15A C16A -27.4(8)
Rh1A C5A C15A C16A 100.8(6)
C4A C5A C15A C20A -1.4(9)
C6A C5A C15A C20A 149.5(6)
Rh1A C5A C15A C20A -82.3(6)
C20A C15A C16A C17A -0.2(9)
C5A C15A C16A C17A 176.8(6)
C15A C16A C17A C18A 0.7(10)
C16A C17A C18A C19A 0.0(10)
C17A C18A C19A C20A -1.1(10)
C18A C19A C20A C15A 1.6(9)
C16A C15A C20A C19A -1.0(9)
C5A C15A C20A C19A -177.9(5)
C24A Rh2A C21A C28A 88.4(4)
C25A Rh2A C21A C28A 58.4(4)
Cl1A Rh2A C21A C28A -95.5(4)
Cl2A Rh2A C21A C28A -176.0(3)
Rh1A Rh2A C21A C28A -144.7(3)
C28A Rh2A C21A C29A 122.9(6)
C24A Rh2A C21A C29A -148.6(5)
C25A Rh2A C21A C29A -178.7(4)
Cl1A Rh2A C21A C29A 27.5(4)
Cl2A Rh2A C21A C29A -53.0(6)
Rh1A Rh2A C21A C29A -21.8(4)
C28A Rh2A C21A C22A -104.9(6)
C24A Rh2A C21A C22A -16.5(4)
C25A Rh2A C21A C22A -46.5(4)
Cl1A Rh2A C21A C22A 159.6(4)
Cl2A Rh2A C21A C22A 79.1(5)
Rh1A Rh2A C21A C22A 110.4(4)
C28A C21A C22A C23A -25.3(6)
C29A C21A C22A C23A 175.3(5)
Rh2A C21A C22A C23A 47.2(5)
C21A C22A C23A C24A -69.8(6)
C21A C22A C23A C27A 36.9(6)
C22A C23A C24A C25A 129.9(5)
C27A C23A C24A C25A 20.4(6)
C22A C23A C24A Rh2A 54.9(5)
C27A C23A C24A Rh2A -54.7(5)
C28A Rh2A C24A C25A -90.2(4)
C21A Rh2A C24A C25A -127.8(4)
Cl1A Rh2A C24A C25A -171.1(15)
Cl2A Rh2A C24A C25A 80.6(3)
Rh1A Rh2A C24A C25A 126.7(3)
C28A Rh2A C24A C23A 17.9(4)
C25A Rh2A C24A C23A 108.1(5)
C21A Rh2A C24A C23A -19.7(4)
Cl1A Rh2A C24A C23A -63.0(18)
Cl2A Rh2A C24A C23A -171.3(4)
Rh1A Rh2A C24A C23A -125.2(3)
C23A C24A C25A C35A 158.8(6)
Rh2A C24A C25A C35A -103.4(6)
C23A C24A C25A C26A 3.5(7)
Rh2A C24A C25A C26A 101.3(4)
C23A C24A C25A Rh2A -97.8(5)
C28A Rh2A C25A C24A 84.6(4)
C21A Rh2A C25A C24A 53.4(4)
Cl1A Rh2A C25A C24A 178.4(3)
Cl2A Rh2A C25A C24A -104.2(3)
Rh1A Rh2A C25A C24A -90.4(4)
C28A Rh2A C25A C35A -152.9(4)
C24A Rh2A C25A C35A 122.5(6)
C21A Rh2A C25A C35A 175.9(4)
Cl1A Rh2A C25A C35A -59.2(5)
Cl2A Rh2A C25A C35A 18.3(4)
Rh1A Rh2A C25A C35A 32.0(6)
C28A Rh2A C25A C26A -20.1(4)
C24A Rh2A C25A C26A -104.6(6)
C21A Rh2A C25A C26A -51.2(5)
Cl1A Rh2A C25A C26A 73.7(5)
Cl2A Rh2A C25A C26A 151.2(4)
Rh1A Rh2A C25A C26A 164.9(3)
C24A C25A C26A C27A -26.1(6)
C35A C25A C26A C27A 176.8(5)
Rh2A C25A C26A C27A 48.5(5)
C25A C26A C27A C28A -67.7(6)
C25A C26A C27A C23A 37.9(6)
C24A C23A C27A C28A 77.7(5)
C22A C23A C27A C28A -34.5(6)
C24A C23A C27A C26A -36.2(6)
C22A C23A C27A C26A -148.4(5)
C29A C21A C28A C27A 160.6(6)
C22A C21A C28A C27A 3.5(7)
Rh2A C21A C28A C27A -97.9(5)
C29A C21A C28A Rh2A -101.4(6)
C22A C21A C28A Rh2A 101.4(4)
C26A C27A C28A C21A 128.1(5)
C23A C27A C28A C21A 19.4(7)
C26A C27A C28A Rh2A 49.8(5)
C23A C27A C28A Rh2A -58.9(5)
C24A Rh2A C28A C21A -85.4(4)
C25A Rh2A C28A C21A -123.6(4)
Cl1A Rh2A C28A C21A 88.9(4)
Cl2A Rh2A C28A C21A 168.4(9)
Rh1A Rh2A C28A C21A 51.8(5)
C24A Rh2A C28A C27A 23.6(4)
C25A Rh2A C28A C27A -14.7(4)
C21A Rh2A C28A C27A 109.0(6)
Cl1A Rh2A C28A C27A -162.1(4)
Cl2A Rh2A C28A C27A -82.6(12)
Rh1A Rh2A C28A C27A 160.8(3)
C28A C21A C29A C34A -6.4(10)
C22A C21A C29A C34A 148.9(6)
Rh2A C21A C29A C34A -85.0(6)
C28A C21A C29A C30A 176.1(6)
C22A C21A C29A C30A -28.6(8)
Rh2A C21A C29A C30A 97.5(6)
C34A C29A C30A C31A 1.9(9)
C21A C29A C30A C31A 179.5(6)
C29A C30A C31A C32A -1.9(10)
C30A C31A C32A C33A 0.9(10)
C31A C32A C33A C34A -0.1(10)
C32A C33A C34A C29A 0.2(10)
C30A C29A C34A C33A -1.1(9)
C21A C29A C34A C33A -178.6(6)
C24A C25A C35A C40A 167.1(6)
C26A C25A C35A C40A -40.1(8)
Rh2A C25A C35A C40A 85.6(6)
C24A C25A C35A C36A -11.4(9)
C26A C25A C35A C36A 141.3(6)
Rh2A C25A C35A C36A -93.0(6)
C40A C35A C36A C37A -0.4(9)
C25A C35A C36A C37A 178.1(6)
C35A C36A C37A C38A 0.3(9)
C36A C37A C38A C39A 0.2(10)
C37A C38A C39A C40A -0.5(10)
C38A C39A C40A C35A 0.4(10)
C36A C35A C40A C39A 0.1(9)
C25A C35A C40A C39A -178.5(6)
C8B Rh1B Cl1B Rh2B -35.6(13)
C4B Rh1B Cl1B Rh2B -144.55(16)
C1B Rh1B Cl1B Rh2B 123.8(3)
C5B Rh1B Cl1B Rh2B -106.53(16)
Cl2B Rh1B Cl1B Rh2B 38.07(5)
C24B Rh2B Cl1B Rh1B 135.34(19)
C28B Rh2B Cl1B Rh1B -140.4(19)
C25B Rh2B Cl1B Rh1B 173.12(17)
C21B Rh2B Cl1B Rh1B 46.4(3)
Cl2B Rh2B Cl1B Rh1B -38.69(5)
C24B Rh2B Cl2B Rh1B -45.1(16)
C28B Rh2B Cl2B Rh1B -147.0(2)
C25B Rh2B Cl2B Rh1B 124.5(3)
C21B Rh2B Cl2B Rh1B -108.91(16)
Cl1B Rh2B Cl2B Rh1B 38.23(5)
C8B Rh1B Cl2B Rh2B 134.39(16)
C4B Rh1B Cl2B Rh2B -167(3)
C1B Rh1B Cl2B Rh2B 173.33(16)
C5B Rh1B Cl2B Rh2B 49.2(3)
Cl1B Rh1B Cl2B Rh2B -38.70(5)
C4B Rh1B C1B C8B 87.0(4)
C5B Rh1B C1B C8B 56.3(4)
Cl1B Rh1B C1B C8B -176.0(3)
Cl2B Rh1B C1B C8B -94.1(3)
C8B Rh1B C1B C9B 123.7(6)
C4B Rh1B C1B C9B -149.2(4)
C5B Rh1B C1B C9B -179.9(4)
Cl1B Rh1B C1B C9B -52.3(5)
Cl2B Rh1B C1B C9B 29.7(4)
C8B Rh1B C1B C2B -102.0(6)
C4B Rh1B C1B C2B -15.0(4)
C5B Rh1B C1B C2B -45.6(5)
Cl1B Rh1B C1B C2B 82.0(5)
Cl2B Rh1B C1B C2B 163.9(4)
C8B C1B C2B C3B -26.8(6)
C9B C1B C2B C3B 175.2(5)
Rh1B C1B C2B C3B 45.5(5)
C1B C2B C3B C7B 38.5(6)
C1B C2B C3B C4B -66.8(6)
C2B C3B C4B C5B 129.8(5)
C7B C3B C4B C5B 21.0(6)
C2B C3B C4B Rh1B 53.2(5)
C7B C3B C4B Rh1B -55.6(5)
C8B Rh1B C4B C5B -87.4(4)
C1B Rh1B C4B C5B -126.5(4)
Cl1B Rh1B C4B C5B 85.8(3)
Cl2B Rh1B C4B C5B -146(3)
C8B Rh1B C4B C3B 20.0(4)
C1B Rh1B C4B C3B -19.2(4)
C5B Rh1B C4B C3B 107.4(5)
Cl1B Rh1B C4B C3B -166.8(3)
Cl2B Rh1B C4B C3B -39(3)
C3B C4B C5B C15B 158.1(6)
Rh1B C4B C5B C15B -103.7(6)
C3B C4B C5B C6B 2.5(6)
Rh1B C4B C5B C6B 100.7(4)
C3B C4B C5B Rh1B -98.2(4)
C8B Rh1B C5B C4B 87.1(4)
C1B Rh1B C5B C4B 55.3(4)
Cl1B Rh1B C5B C4B -99.7(3)
Cl2B Rh1B C5B C4B 176.8(3)
C8B Rh1B C5B C15B -151.3(5)
C4B Rh1B C5B C15B 121.6(6)
C1B Rh1B C5B C15B 177.0(4)
Cl1B Rh1B C5B C15B 21.9(4)
Cl2B Rh1B C5B C15B -61.6(6)
C8B Rh1B C5B C6B -17.2(4)
C4B Rh1B C5B C6B -104.2(5)
C1B Rh1B C5B C6B -48.9(4)
Cl1B Rh1B C5B C6B 156.0(4)
Cl2B Rh1B C5B C6B 72.6(5)
C4B C5B C6B C7B -25.4(6)
C15B C5B C6B C7B 177.3(5)
Rh1B C5B C6B C7B 47.3(5)
C5B C6B C7B C8B -69.0(5)
C5B C6B C7B C3B 38.9(6)
C2B C3B C7B C8B -35.6(6)
C4B C3B C7B C8B 76.6(5)
C2B C3B C7B C6B -149.2(5)
C4B C3B C7B C6B -37.0(6)
C9B C1B C8B C7B 160.4(6)
C2B C1B C8B C7B 4.7(6)
Rh1B C1B C8B C7B -98.3(4)
C9B C1B C8B Rh1B -101.3(6)
C2B C1B C8B Rh1B 103.0(4)
C6B C7B C8B C1B 130.0(5)
C3B C7B C8B C1B 19.1(6)
C6B C7B C8B Rh1B 53.6(5)
C3B C7B C8B Rh1B -57.4(4)
C4B Rh1B C8B C1B -87.3(4)
C5B Rh1B C8B C1B -125.6(4)
Cl1B Rh1B C8B C1B 162.7(12)
Cl2B Rh1B C8B C1B 89.9(3)
C4B Rh1B C8B C7B 20.4(4)
C1B Rh1B C8B C7B 107.7(5)
C5B Rh1B C8B C7B -17.9(4)
Cl1B Rh1B C8B C7B -89.6(14)
Cl2B Rh1B C8B C7B -162.4(3)
C8B C1B C9B C14B 175.2(6)
C2B C1B C9B C14B -31.8(8)
Rh1B C1B C9B C14B 96.3(6)
C8B C1B C9B C10B -8.1(9)
C2B C1B C9B C10B 144.9(6)
Rh1B C1B C9B C10B -87.1(6)
C14B C9B C10B C11B -1.1(9)
C1B C9B C10B C11B -177.9(6)
C9B C10B C11B C12B 1.3(10)
C10B C11B C12B C13B -0.5(10)
C11B C12B C13B C14B -0.4(10)
C12B C13B C14B C9B 0.5(10)
C10B C9B C14B C13B 0.2(9)
C1B C9B C14B C13B 177.0(6)
C4B C5B C15B C20B -7.9(10)
C6B C5B C15B C20B 145.1(6)
Rh1B C5B C15B C20B -87.9(6)
C4B C5B C15B C16B 174.1(6)
C6B C5B C15B C16B -32.9(8)
Rh1B C5B C15B C16B 94.0(6)
C20B C15B C16B C17B 2.0(9)
C5B C15B C16B C17B -179.8(6)
C15B C16B C17B C18B -0.7(10)
C16B C17B C18B C19B -1.8(10)
C17B C18B C19B C20B 3.1(10)
C18B C19B C20B C15B -1.8(10)
C16B C15B C20B C19B -0.8(10)
C5B C15B C20B C19B -178.8(6)
C24B Rh2B C21B C28B 85.8(4)
C25B Rh2B C21B C28B 54.6(4)
Cl2B Rh2B C21B C28B -99.6(3)
Cl1B Rh2B C21B C28B 179.0(3)
C24B Rh2B C21B C29B -152.6(5)
C28B Rh2B C21B C29B 121.6(6)
C25B Rh2B C21B C29B 176.1(4)
Cl2B Rh2B C21B C29B 22.0(4)
Cl1B Rh2B C21B C29B -59.4(6)
C24B Rh2B C21B C22B -18.6(4)
C28B Rh2B C21B C22B -104.4(5)
C25B Rh2B C21B C22B -49.9(4)
Cl2B Rh2B C21B C22B 156.0(4)
Cl1B Rh2B C21B C22B 74.5(5)
C28B C21B C22B C23B -24.1(6)
C29B C21B C22B C23B 179.3(5)
Rh2B C21B C22B C23B 48.4(5)
C21B C22B C23B C24B -69.0(6)
C21B C22B C23B C27B 36.5(6)
C22B C23B C24B C25B 128.0(5)
C27B C23B C24B C25B 17.7(6)
C22B C23B C24B Rh2B 51.5(6)
C27B C23B C24B Rh2B -58.7(5)
C28B Rh2B C24B C25B -86.1(4)
C21B Rh2B C24B C25B -124.6(4)
Cl2B Rh2B C24B C25B 171.1(14)
Cl1B Rh2B C24B C25B 88.5(3)
C28B Rh2B C24B C23B 22.5(4)
C25B Rh2B C24B C23B 108.7(6)
C21B Rh2B C24B C23B -15.9(4)
Cl2B Rh2B C24B C23B -80.2(17)
Cl1B Rh2B C24B C23B -162.8(4)
C23B C24B C25B C35B 160.4(5)
Rh2B C24B C25B C35B -102.4(6)
C23B C24B C25B C26B 5.2(7)
Rh2B C24B C25B C26B 102.4(4)
C23B C24B C25B Rh2B -97.2(4)
C28B Rh2B C25B C24B 88.2(4)
C21B Rh2B C25B C24B 57.6(4)
Cl2B Rh2B C25B C24B -178.2(3)
Cl1B Rh2B C25B C24B -95.7(3)
C24B Rh2B C25B C35B 124.3(6)
C28B Rh2B C25B C35B -147.6(5)
C21B Rh2B C25B C35B -178.2(4)
Cl2B Rh2B C25B C35B -54.0(6)
Cl1B Rh2B C25B C35B 28.5(4)
C24B Rh2B C25B C26B -105.4(6)
C28B Rh2B C25B C26B -17.2(5)
C21B Rh2B C25B C26B -47.8(5)
Cl2B Rh2B C25B C26B 76.4(5)
Cl1B Rh2B C25B C26B 158.9(4)
C24B C25B C26B C27B -26.1(6)
C35B C25B C26B C27B 175.5(5)
Rh2B C25B C26B C27B 47.9(5)
C25B C26B C27B C28B -69.3(6)
C25B C26B C27B C23B 37.1(6)
C22B C23B C27B C28B -35.1(6)
C24B C23B C27B C28B 78.4(5)
C22B C23B C27B C26B -147.4(5)
C24B C23B C27B C26B -33.9(6)
C29B C21B C28B C27B 156.9(5)
C22B C21B C28B C27B 2.2(6)
Rh2B C21B C28B C27B -97.6(4)
C29B C21B C28B Rh2B -105.5(5)
C22B C21B C28B Rh2B 99.8(4)
C26B C27B C28B C21B 130.7(5)
C23B C27B C28B C21B 20.0(6)
C26B C27B C28B Rh2B 54.4(6)
C23B C27B C28B Rh2B -56.4(5)
C24B Rh2B C28B C21B -89.0(4)
C25B Rh2B C28B C21B -127.1(4)
Cl2B Rh2B C28B C21B 85.1(3)
Cl1B Rh2B C28B C21B -174.0(17)
C24B Rh2B C28B C27B 19.1(5)
C25B Rh2B C28B C27B -18.9(5)
C21B Rh2B C28B C27B 108.1(6)
Cl2B Rh2B C28B C27B -166.8(4)
Cl1B Rh2B C28B C27B -66(2)
C28B C21B C29B C34B 171.8(6)
C22B C21B C29B C34B -36.0(8)
Rh2B C21B C29B C34B 90.8(6)
C28B C21B C29B C30B -9.8(9)
C22B C21B C29B C30B 142.4(6)
Rh2B C21B C29B C30B -90.8(6)
C34B C29B C30B C31B -0.8(9)
C21B C29B C30B C31B -179.2(6)
C29B C30B C31B C32B 0.0(10)
C30B C31B C32B C33B 0.6(10)
C31B C32B C33B C34B -0.4(9)
C32B C33B C34B C29B -0.4(9)
C30B C29B C34B C33B 1.0(9)
C21B C29B C34B C33B 179.4(5)
C24B C25B C35B C36B 173.0(6)
C26B C25B C35B C36B -33.2(8)
Rh2B C25B C35B C36B 92.5(6)
C24B C25B C35B C40B -8.6(9)
C26B C25B C35B C40B 145.2(6)
Rh2B C25B C35B C40B -89.2(6)
C40B C35B C36B C37B 0.3(9)
C25B C35B C36B C37B 178.7(5)
C35B C36B C37B C38B -0.1(9)
C36B C37B C38B C39B -1.0(9)
C37B C38B C39B C40B 1.9(9)
C38B C39B C40B C35B -1.7(9)
C36B C35B C40B C39B 0.6(8)
C25B C35B C40B C39B -177.8(5)
